data_9005154
loop_
_publ_author_name
'Brigatti, M. F.'
'Poppi, L.'

_publ_section_title
;
 Crystal chemistry of Ba-rich trioctahedral micas-1M
 Sample: 24
;
_journal_name_full 'European Journal of Mineralogy'
_journal_page_first 857
_journal_page_last 871
_journal_volume 5
_journal_year 1993
_chemical_formula_sum
;Al1.504 Ba0.037 F0.041 Fe1.017 H1.089 K0.905 Mg1.666 Mn0.01 Na0.058 O11.959
 Si2.624 Ti0.179
;
_chemical_name_mineral Phlogopite
_space_group_IT_number 12
_symmetry_space_group_name_Hall '-C 2y'
_symmetry_space_group_name_H-M 'C 1 2/m 1'
_cell_angle_alpha 90
_cell_angle_beta 100.01
_cell_angle_gamma 90
_cell_formula_units_Z 2
_cell_length_a 5.328
_cell_length_b 9.224
_cell_length_c 10.247
_cell_volume 495.928
_database_code_amcsd 0006500
_exptl_crystal_density_diffrn 3.052
_cod_original_formula_sum
;O11.959 F.041 (K.905 Na.058 Ba.037) Al1.504 Fe1.017 Mg1.666 Mn.01 Ti.179
 Si2.624 H1.089
;
_cod_database_code 9005154

loop_
_space_group_symop_operation_xyz
x,y,z
1/2+x,1/2+y,z
x,-y,z
1/2+x,1/2-y,z
-x,y,-z
1/2-x,1/2+y,-z
-x,-y,-z
1/2-x,1/2-y,-z

loop_
_atom_site_aniso_label
_atom_site_aniso_U_11
_atom_site_aniso_U_22
_atom_site_aniso_U_33
_atom_site_aniso_U_12
_atom_site_aniso_U_13
_atom_site_aniso_U_23
O1 0.03305 0.02457 0.02373 0.00000 0.00134 0.00000
O2 0.02524 0.03276 0.02528 -0.00539 0.00671 -0.00330
O3 0.01911 0.02198 0.02167 0.00025 0.00456 -0.00047
O-H4 0.01966 0.02198 0.02425 0.00000 0.00483 0.00000
F4 0.01966 0.02198 0.02425 0.00000 0.00483 0.00000
O4 0.01966 0.02198 0.02425 0.00000 0.00483 0.00000
K 0.04114 0.04181 0.03714 0.00000 0.00751 0.00000
Na 0.04114 0.04181 0.03714 0.00000 0.00751 0.00000
Ba 0.04114 0.04181 0.03714 0.00000 0.00751 0.00000
AlM2 0.01883 0.02414 0.02373 0.00000 0.00429 0.00000
FeM2 0.01883 0.02414 0.02373 0.00000 0.00429 0.00000
MgM2 0.01883 0.02414 0.02373 0.00000 0.00429 0.00000
MnM2 0.01883 0.02414 0.02373 0.00000 0.00429 0.00000
TiM2 0.01883 0.02414 0.02373 0.00000 0.00429 0.00000
AlM1 0.01855 0.01983 0.02270 0.00000 0.00563 0.00000
FeM1 0.01855 0.01983 0.02270 0.00000 0.00563 0.00000
MgM1 0.01855 0.01983 0.02270 0.00000 0.00563 0.00000
MnM1 0.01855 0.01983 0.02270 0.00000 0.00563 0.00000
TiM1 0.01855 0.01983 0.02270 0.00000 0.00563 0.00000
SiT 0.01646 0.01897 0.01909 0.00000 0.00429 0.00000
AlT 0.01646 0.01897 0.01909 0.00000 0.00429 0.00000

loop_
_atom_site_label
_atom_site_fract_x
_atom_site_fract_y
_atom_site_fract_z
_atom_site_occupancy
_atom_site_U_iso_or_equiv
O1 0.00920 0.00000 0.16920 1.00000 0.02748
O2 0.32890 0.22700 0.16910 1.00000 0.02748
O3 0.13070 0.16760 0.39130 1.00000 0.02064
O-H4 0.13060 0.50000 0.39730 0.54430 0.02178
F4 0.13060 0.50000 0.39730 0.02050 0.02178
O4 0.13060 0.50000 0.39730 0.43520 0.02178
K 0.00000 0.50000 0.00000 0.90550 0.04002
Na 0.00000 0.50000 0.00000 0.05750 0.04002
Ba 0.00000 0.50000 0.00000 0.03700 0.04002
AlM2 0.00000 0.33380 0.50000 0.04270 0.02204
FeM2 0.00000 0.33380 0.50000 0.33900 0.02204
MgM2 0.00000 0.33380 0.50000 0.55530 0.02204
MnM2 0.00000 0.33380 0.50000 0.00320 0.02204
TiM2 0.00000 0.33380 0.50000 0.05980 0.02204
AlM1 0.00000 0.00000 0.50000 0.04270 0.02014
FeM1 0.00000 0.00000 0.50000 0.33900 0.02014
MgM1 0.00000 0.00000 0.50000 0.55530 0.02014
MnM1 0.00000 0.00000 0.50000 0.00320 0.02014
TiM1 0.00000 0.00000 0.50000 0.05980 0.02014
SiT 0.07550 0.16690 0.22620 0.65610 0.01798
AlT 0.07550 0.16690 0.22620 0.34390 0.01798

loop_
_cod_changelog_entry_id
_cod_changelog_entry_author
_cod_changelog_entry_date
_cod_changelog_entry_text
1
;cod-tools version 3.10.1
Id: cif_fix_AMCSD_aniso_labels 10200 2024-08-01 14:09:44Z saulius
;
2024-08-02T12:20:54+03:00
;Changed the following '_atom_site_aniso_label' values:
'OH4' -> 'O-H4'
;

loop_
_cod_related_entry_id
_cod_related_entry_database
_cod_related_entry_code
1 AMCSD 0006500
